data_4079288
loop_
_publ_author_name
'Cabeza, Javier A.'
'Damonte, Marina'
'P\'erez-Carre Enrique'

_publ_section_title
;
 Reactivity of a Quinoline-Tethered N-Heterocyclic Carbene with
 Polynuclear Ruthenium Carbonyls
;
_journal_issue 23
_journal_name_full Organometallics
_journal_page_first 8114
_journal_paper_doi 10.1021/om300651d
_journal_volume 31
_journal_year 2012
_chemical_formula_moiety 'C22 H13 N3 O8 Ru3'
_chemical_formula_sum 'C22 H13 N3 O8 Ru3'
_chemical_formula_weight 750.56
_chemical_name_systematic
;
 ?
;
_space_group_IT_number 14
_symmetry_cell_setting monoclinic
_symmetry_space_group_name_Hall '-P 2ybc'
_symmetry_space_group_name_H-M 'P 1 21/c 1'
_atom_sites_solution_hydrogens geom
_atom_sites_solution_primary direct
_atom_sites_solution_secondary difmap
_audit_creation_method SHELXL-97
_cell_angle_alpha 90.00
_cell_angle_beta 97.2680(10)
_cell_angle_gamma 90.00
_cell_formula_units_Z 4
_cell_length_a 10.3260(2)
_cell_length_b 14.5123(2)
_cell_length_c 15.9712(2)
_cell_measurement_reflns_used 5472
_cell_measurement_temperature 123(2)
_cell_measurement_theta_max 74.5227
_cell_measurement_theta_min 3.0426
_cell_volume 2374.12(6)
_computing_cell_refinement
; 
CrysAlisPro, Agilent Technologies,
Version 1.171.35.15 (release 03-08-2011 CrysAlis171 .NET)
(compiled Aug  3 2011,13:03:54)
;
_computing_data_collection
; 
CrysAlisPro, Agilent Technologies,
Version 1.171.35.15 (release 03-08-2011 CrysAlis171 .NET)
(compiled Aug  3 2011,13:03:54)
;
_computing_data_reduction
; 
CrysAlisPro, Agilent Technologies,
Version 1.171.35.15 (release 03-08-2011 CrysAlis171 .NET)
(compiled Aug  3 2011,13:03:54)
;
_computing_molecular_graphics 'PLATON (Spek, 2008)'
_computing_publication_material 'SHELXL-97 (Sheldrick, 2008)'
_computing_structure_refinement 'SHELXL-97 (Sheldrick, 2008)'
_computing_structure_solution 'SIR-97 (Giacovazzo, 1999)'
_diffrn_ambient_temperature 123(2)
_diffrn_measured_fraction_theta_full 0.987
_diffrn_measured_fraction_theta_max 0.987
_diffrn_measurement_device_type 'Xcalibur, Onyx, Nova'
_diffrn_radiation_monochromator mirror
_diffrn_radiation_source 'Nova (Cu) X-ray Source'
_diffrn_radiation_type CuK\a
_diffrn_radiation_wavelength 1.54180
_diffrn_reflns_av_R_equivalents 0.0346
_diffrn_reflns_av_sigmaI/netI 0.0462
_diffrn_reflns_limit_h_max 8
_diffrn_reflns_limit_h_min -12
_diffrn_reflns_limit_k_max 16
_diffrn_reflns_limit_k_min -17
_diffrn_reflns_limit_l_max 14
_diffrn_reflns_limit_l_min -19
_diffrn_reflns_number 8984
_diffrn_reflns_theta_full 69.99
_diffrn_reflns_theta_max 69.99
_diffrn_reflns_theta_min 4.13
_exptl_absorpt_coefficient_mu 15.743
_exptl_absorpt_correction_T_max 1.00000
_exptl_absorpt_correction_T_min 0.72826
_exptl_absorpt_correction_type multi-scan
_exptl_absorpt_process_details
; 
CrysAlisPro, Agilent Technologies,
Version 1.171.35.15 (release 03-08-2011 CrysAlis171 .NET)
(compiled Aug  3 2011,13:03:54)
Empirical absorption correction using spherical harmonics,
 implemented in SCALE3 ABSPACK scaling algorithm.
;
_exptl_crystal_colour orange
_exptl_crystal_density_diffrn 2.100
_exptl_crystal_density_method 'not measured'
_exptl_crystal_description fragment
_exptl_crystal_F_000 1448
_exptl_crystal_size_max 0.0804
_exptl_crystal_size_mid 0.0514
_exptl_crystal_size_min 0.0187
_refine_diff_density_max 0.683
_refine_diff_density_min -0.696
_refine_diff_density_rms 0.128
_refine_ls_extinction_method none
_refine_ls_goodness_of_fit_ref 1.018
_refine_ls_hydrogen_treatment mixed
_refine_ls_matrix_type full
_refine_ls_number_parameters 334
_refine_ls_number_reflns 4450
_refine_ls_number_restraints 0
_refine_ls_restrained_S_all 1.018
_refine_ls_R_factor_all 0.0369
_refine_ls_R_factor_gt 0.0279
_refine_ls_shift/su_max 0.000
_refine_ls_shift/su_mean 0.000
_refine_ls_structure_factor_coef Fsqd
_refine_ls_weighting_details 'calc w=1/[\s^2^(Fo^2^)+(0.0282P)^2^+0.0000P] where P=(Fo^2^+2Fc^2^)/3'
_refine_ls_weighting_scheme calc
_refine_ls_wR_factor_gt 0.0647
_refine_ls_wR_factor_ref 0.0695
_reflns_number_gt 3792
_reflns_number_total 4450
_reflns_threshold_expression >2\s(I)
_cod_data_source_file om300651d_si_002.cif
_cod_data_source_block md314
_cod_depositor_comments
;
The following automatic conversions were performed:

'_symmetry_cell_setting' value 'MONOCLINIC' changed to 'monoclinic'
according to /home/saulius/struct/CIF-dictionaries/cif_core.dic
dictionary named 'cif_core.dic' version 2.4.2 from 2011-04-26.

Automatic conversion script
Id: cif_fix_values 1891 2012-01-12 08:04:46Z andrius 
;
_cod_original_sg_symbol_H-M 'P 21/c'
_cod_database_code 4079288

loop_
_symmetry_equiv_pos_as_xyz
'x, y, z'
'-x, y+1/2, -z+1/2'
'-x, -y, -z'
'x, -y-1/2, z-1/2'

loop_
_atom_site_label
_atom_site_type_symbol
_atom_site_fract_x
_atom_site_fract_y
_atom_site_fract_z
_atom_site_U_iso_or_equiv
_atom_site_adp_type
_atom_site_occupancy
_atom_site_symmetry_multiplicity
_atom_site_calc_flag
_atom_site_refinement_flags
C1 C 0.3386(4) 0.0528(3) 0.3629(3) 0.0189(8) Uani 1 1 d .
C2 C 0.5547(4) 0.0817(3) 0.3878(3) 0.0261(9) Uani 1 1 d .
H2 H 0.6366 0.1031 0.4146 0.031 Uiso 1 1 calc R
C3 C 0.5324(4) 0.0411(3) 0.3113(3) 0.0235(9) Uani 1 1 d .
H3 H 0.5950 0.0281 0.2742 0.028 Uiso 1 1 calc R
C4 C 0.4202(5) 0.1226(4) 0.5031(3) 0.0311(11) Uani 1 1 d .
H4A H 0.3918 0.1870 0.4980 0.047 Uiso 1 1 calc R
H4B H 0.5030 0.1188 0.5404 0.047 Uiso 1 1 calc R
H4C H 0.3539 0.0860 0.5269 0.047 Uiso 1 1 calc R
C5 C 0.3183(4) -0.0105(3) 0.2217(2) 0.0181(8) Uani 1 1 d .
C6 C 0.3913(4) -0.0536(3) 0.1582(3) 0.0192(8) Uani 1 1 d .
C7 C 0.4970(5) -0.1138(3) 0.1737(3) 0.0257(9) Uani 1 1 d .
H7 H 0.5342 -0.1258 0.2302 0.031 Uiso 1 1 calc R
C8 C 0.5488(5) -0.1571(3) 0.1063(3) 0.0294(10) Uani 1 1 d .
H8 H 0.6220 -0.1967 0.1183 0.035 Uiso 1 1 calc R
C9 C 0.4974(5) -0.1439(3) 0.0245(3) 0.0292(10) Uani 1 1 d .
H9 H 0.5338 -0.1745 -0.0196 0.035 Uiso 1 1 calc R
C10 C 0.3883(4) -0.0837(3) 0.0055(3) 0.0252(9) Uani 1 1 d .
C11 C 0.3278(5) -0.0680(3) -0.0771(3) 0.0270(10) Uani 1 1 d .
H11 H 0.3586 -0.0981 -0.1236 0.032 Uiso 1 1 calc R
C12 C 0.2250(5) -0.0093(3) -0.0898(3) 0.0260(10) Uani 1 1 d .
H12 H 0.1844 0.0027 -0.1455 0.031 Uiso 1 1 calc R
C13 C 0.1781(4) 0.0337(3) -0.0208(3) 0.0219(9) Uani 1 1 d .
H13 H 0.1048 0.0736 -0.0307 0.026 Uiso 1 1 calc R
C14 C 0.3394(4) -0.0392(3) 0.0724(3) 0.0212(9) Uani 1 1 d .
C101 C 0.2990(4) 0.1785(3) 0.1640(3) 0.0213(9) Uani 1 1 d .
C102 C 0.0300(4) 0.1553(3) 0.1163(3) 0.0227(9) Uani 1 1 d .
C201 C 0.2476(5) -0.1606(3) 0.3289(3) 0.0258(10) Uani 1 1 d .
C202 C -0.0247(5) -0.1309(3) 0.2625(3) 0.0268(10) Uani 1 1 d .
C203 C 0.1649(4) -0.1787(3) 0.1565(3) 0.0256(10) Uani 1 1 d .
C301 C 0.1361(5) 0.1781(3) 0.4108(3) 0.0266(10) Uani 1 1 d .
C302 C -0.0495(5) 0.0687(3) 0.3153(3) 0.0278(10) Uani 1 1 d .
C303 C 0.1268(4) -0.0231(4) 0.4369(3) 0.0270(10) Uani 1 1 d .
N1 N 0.4379(4) 0.0867(3) 0.4197(2) 0.0241(8) Uani 1 1 d .
N2 N 0.3994(3) 0.0222(2) 0.2980(2) 0.0185(7) Uani 1 1 d .
N3 N 0.2337(3) 0.0203(2) 0.0579(2) 0.0203(7) Uani 1 1 d .
O101 O 0.3738(3) 0.2362(2) 0.1645(2) 0.0341(8) Uani 1 1 d .
O102 O -0.0521(3) 0.2027(3) 0.0872(2) 0.0346(8) Uani 1 1 d .
O201 O 0.3123(4) -0.2027(3) 0.3781(2) 0.0382(9) Uani 1 1 d .
O202 O -0.1270(3) -0.1538(3) 0.2738(3) 0.0406(9) Uani 1 1 d .
O203 O 0.1784(4) -0.2335(3) 0.1072(2) 0.0387(9) Uani 1 1 d .
O301 O 0.1328(4) 0.2437(3) 0.4490(2) 0.0413(9) Uani 1 1 d .
O302 O -0.1593(3) 0.0732(3) 0.2946(2) 0.0354(8) Uani 1 1 d .
O303 O 0.1231(4) -0.0726(3) 0.4921(2) 0.0368(9) Uani 1 1 d .
Ru1 Ru 0.17830(3) 0.08273(2) 0.167343(18) 0.01635(8) Uani 1 1 d .
Ru2 Ru 0.14722(3) -0.08941(2) 0.243444(19) 0.01754(8) Uani 1 1 d .
Ru3 Ru 0.13595(3) 0.06389(2) 0.348764(18) 0.01854(9) Uani 1 1 d .
H100 H 0.054(5) -0.009(4) 0.169(4) 0.037(16) Uiso 1 1 d .
H200 H 0.158(7) 0.136(5) 0.263(5) 0.07(2) Uiso 1 1 d .

loop_
_atom_site_aniso_label
_atom_site_aniso_U_11
_atom_site_aniso_U_22
_atom_site_aniso_U_33
_atom_site_aniso_U_23
_atom_site_aniso_U_13
_atom_site_aniso_U_12
C1 0.020(2) 0.018(2) 0.0187(18) -0.0007(16) 0.0032(15) -0.0055(16)
C2 0.020(2) 0.026(2) 0.031(2) 0.0013(19) -0.0015(18) -0.0054(18)
C3 0.016(2) 0.030(2) 0.024(2) 0.0023(18) -0.0010(16) -0.0009(18)
C4 0.039(3) 0.031(3) 0.022(2) -0.0024(19) -0.0023(19) -0.003(2)
C5 0.020(2) 0.018(2) 0.0171(18) 0.0012(16) 0.0028(15) 0.0000(16)
C6 0.015(2) 0.019(2) 0.024(2) 0.0006(17) 0.0063(16) 0.0002(16)
C7 0.025(2) 0.023(2) 0.029(2) 0.0023(18) 0.0056(18) 0.0011(19)
C8 0.029(3) 0.023(2) 0.038(3) 0.000(2) 0.011(2) 0.0074(19)
C9 0.036(3) 0.023(2) 0.032(2) -0.0044(19) 0.016(2) 0.003(2)
C10 0.024(2) 0.022(2) 0.031(2) 0.0012(18) 0.0084(18) -0.0073(18)
C11 0.036(3) 0.028(2) 0.0187(19) -0.0061(18) 0.0131(18) -0.008(2)
C12 0.033(3) 0.026(2) 0.0186(19) 0.0012(18) 0.0016(17) -0.005(2)
C13 0.025(2) 0.023(2) 0.0184(19) 0.0004(17) 0.0034(16) -0.0032(18)
C14 0.024(2) 0.016(2) 0.025(2) 0.0008(17) 0.0074(17) -0.0032(17)
C101 0.025(2) 0.023(2) 0.0173(18) -0.0011(16) 0.0075(16) -0.0029(19)
C102 0.024(2) 0.022(2) 0.023(2) -0.0023(17) 0.0062(17) -0.0003(18)
C201 0.028(2) 0.021(2) 0.029(2) 0.0002(19) 0.0073(19) -0.0040(19)
C202 0.024(2) 0.022(2) 0.034(2) 0.0032(19) 0.0021(19) 0.0016(19)
C203 0.024(2) 0.026(2) 0.027(2) 0.0019(19) 0.0028(18) -0.0053(19)
C301 0.026(2) 0.029(2) 0.026(2) 0.0003(19) 0.0077(18) 0.0044(19)
C302 0.029(3) 0.029(2) 0.025(2) -0.0038(19) 0.0033(18) -0.002(2)
C303 0.021(2) 0.039(3) 0.022(2) -0.003(2) 0.0074(17) 0.003(2)
N1 0.026(2) 0.0248(19) 0.0200(17) 0.0006(15) -0.0047(14) -0.0016(15)
N2 0.0144(17) 0.0189(17) 0.0219(17) 0.0016(14) 0.0006(13) -0.0033(14)
N3 0.0193(18) 0.0205(18) 0.0212(17) 0.0001(14) 0.0027(14) -0.0013(14)
O101 0.035(2) 0.0308(18) 0.0395(18) -0.0065(15) 0.0163(15) -0.0104(16)
O102 0.0272(18) 0.0337(19) 0.0418(19) 0.0080(16) -0.0001(15) 0.0088(16)
O201 0.0317(19) 0.039(2) 0.0399(19) 0.0160(17) -0.0114(15) 0.0010(16)
O202 0.0239(19) 0.037(2) 0.062(2) 0.0117(19) 0.0088(17) -0.0050(15)
O203 0.049(2) 0.0321(19) 0.0356(18) -0.0151(16) 0.0069(16) -0.0053(17)
O301 0.045(2) 0.032(2) 0.049(2) -0.0180(18) 0.0108(17) 0.0009(17)
O302 0.0249(19) 0.046(2) 0.0350(18) -0.0091(16) 0.0020(14) 0.0027(16)
O303 0.045(2) 0.043(2) 0.0255(17) 0.0136(16) 0.0137(15) 0.0032(17)
Ru1 0.01641(16) 0.01696(15) 0.01584(14) 0.00039(11) 0.00266(11) 0.00024(12)
Ru2 0.01690(16) 0.01785(16) 0.01780(14) 0.00084(12) 0.00193(11) -0.00172(12)
Ru3 0.01855(16) 0.02144(16) 0.01605(14) -0.00084(12) 0.00386(11) -0.00011(12)

loop_
_atom_type_symbol
_atom_type_description
_atom_type_scat_dispersion_real
_atom_type_scat_dispersion_imag
_atom_type_scat_source
C C 0.0181 0.0091 'International Tables Vol C Tables 4.2.6.8 and 6.1.1.4'
H H 0.0000 0.0000 'International Tables Vol C Tables 4.2.6.8 and 6.1.1.4'
N N 0.0311 0.0180 'International Tables Vol C Tables 4.2.6.8 and 6.1.1.4'
O O 0.0492 0.0322 'International Tables Vol C Tables 4.2.6.8 and 6.1.1.4'
Ru Ru 0.0552 3.2960 'International Tables Vol C Tables 4.2.6.8 and 6.1.1.4'

loop_
_geom_angle_atom_site_label_1
_geom_angle_atom_site_label_2
_geom_angle_atom_site_label_3
_geom_angle
N2 C1 N1 104.1(4)
N2 C1 Ru3 119.9(3)
N1 C1 Ru3 134.5(3)
C3 C2 N1 107.6(4)
C2 C3 N2 106.1(4)
N2 C5 C6 114.8(4)
N2 C5 Ru1 115.3(3)
C6 C5 Ru1 112.1(3)
N2 C5 Ru2 115.4(3)
C6 C5 Ru2 112.5(3)
Ru1 C5 Ru2 82.72(15)
C7 C6 C14 117.0(4)
C7 C6 C5 126.8(4)
C14 C6 C5 115.9(4)
C6 C7 C8 120.5(4)
C9 C8 C7 122.1(4)
C8 C9 C10 119.5(4)
C14 C10 C11 118.8(4)
C14 C10 C9 118.2(4)
C11 C10 C9 123.0(4)
C12 C11 C10 119.3(4)
C11 C12 C13 120.2(4)
N3 C13 C12 121.8(4)
N3 C14 C10 120.9(4)
N3 C14 C6 116.4(4)
C10 C14 C6 122.7(4)
O101 C101 Ru1 178.0(4)
O102 C102 Ru1 175.6(4)
O201 C201 Ru2 176.9(4)
O202 C202 Ru2 178.8(4)
O203 C203 Ru2 177.4(4)
O301 C301 Ru3 177.4(4)
O302 C302 Ru3 178.7(5)
O303 C303 Ru3 177.2(4)
C2 N1 C1 110.8(4)
C2 N1 C4 125.1(4)
C1 N1 C4 124.1(4)
C1 N2 C3 111.2(4)
C1 N2 C5 118.1(3)
C3 N2 C5 129.8(4)
C13 N3 C14 119.0(4)
C13 N3 Ru1 126.2(3)
C14 N3 Ru1 114.7(3)
C101 Ru1 C102 94.46(19)
C101 Ru1 C5 93.68(18)
C102 Ru1 C5 171.85(18)
C101 Ru1 N3 92.53(16)
C102 Ru1 N3 99.57(16)
C5 Ru1 N3 79.66(15)
C101 Ru1 Ru2 141.61(13)
C102 Ru1 Ru2 122.25(13)
C5 Ru1 Ru2 49.89(12)
N3 Ru1 Ru2 91.98(10)
C101 Ru1 Ru3 105.91(12)
C102 Ru1 Ru3 104.50(13)
C5 Ru1 Ru3 73.55(11)
N3 Ru1 Ru3 148.15(10)
Ru2 Ru1 Ru3 57.515(11)
C201 Ru2 C203 93.4(2)
C201 Ru2 C202 98.32(19)
C203 Ru2 C202 94.4(2)
C201 Ru2 C5 91.19(18)
C203 Ru2 C5 94.94(17)
C202 Ru2 C5 166.22(18)
C201 Ru2 Ru3 93.48(14)
C203 Ru2 Ru3 169.44(14)
C202 Ru2 Ru3 92.50(14)
C5 Ru2 Ru3 76.91(11)
C201 Ru2 Ru1 135.07(14)
C203 Ru2 Ru1 105.03(14)
C202 Ru2 Ru1 120.07(13)
C5 Ru2 Ru1 47.38(11)
Ru3 Ru2 Ru1 64.524(11)
C303 Ru3 C302 95.1(2)
C303 Ru3 C301 100.8(2)
C302 Ru3 C301 92.7(2)
C303 Ru3 C1 90.67(18)
C302 Ru3 C1 169.92(18)
C301 Ru3 C1 94.29(18)
C303 Ru3 Ru2 85.81(14)
C302 Ru3 Ru2 88.72(14)
C301 Ru3 Ru2 173.10(14)
C1 Ru3 Ru2 83.48(11)
C303 Ru3 Ru1 143.42(14)
C302 Ru3 Ru1 89.41(14)
C301 Ru3 Ru1 115.28(14)
C1 Ru3 Ru1 81.04(11)
Ru2 Ru3 Ru1 57.962(10)

loop_
_geom_bond_atom_site_label_1
_geom_bond_atom_site_label_2
_geom_bond_distance
C1 N2 1.353(6)
C1 N1 1.372(5)
C1 Ru3 2.083(4)
C2 C3 1.349(7)
C2 N1 1.369(6)
C3 N2 1.390(6)
C4 N1 1.463(6)
C5 N2 1.467(5)
C5 C6 1.477(6)
C5 Ru1 2.088(4)
C5 Ru2 2.170(4)
C6 C7 1.395(6)
C6 C14 1.423(6)
C7 C8 1.410(7)
C8 C9 1.359(7)
C9 C10 1.427(7)
C10 C14 1.396(7)
C10 C11 1.405(7)
C11 C12 1.356(7)
C12 C13 1.404(6)
C13 N3 1.328(6)
C14 N3 1.389(6)
C101 O101 1.139(5)
C101 Ru1 1.872(4)
C102 O102 1.143(6)
C102 Ru1 1.950(5)
C201 O201 1.141(6)
C201 Ru2 1.910(5)
C202 O202 1.143(6)
C202 Ru2 1.935(5)
C203 O203 1.140(6)
C203 Ru2 1.925(5)
C301 O301 1.134(6)
C301 Ru3 1.930(5)
C302 O302 1.142(6)
C302 Ru3 1.923(5)
C303 O303 1.141(6)
C303 Ru3 1.903(5)
N3 Ru1 2.111(4)
Ru1 Ru2 2.8142(4)
Ru1 Ru3 2.9970(4)
Ru2 Ru3 2.8004(5)
